data_7115085
loop_
_publ_author_name
'Moulton, Brian'
'Lu, Jianjiang'
'Mondal, Arunendu'
'Zaworotko, Michael J.'

_publ_section_title
;
 Nanoballs: nanoscale faceted polyhedra with large windows and cavities
;
_journal_issue 9
_journal_name_full 'Chemical Communications'
_journal_page_first 863
_journal_paper_doi 10.1039/b102714j
_journal_year 2001
_chemical_formula_sum 'C20 H20 Cu0.73 N5 O5'
_chemical_formula_weight 456.62
_chemical_name_systematic
; 
? 
;
_space_group_IT_number 15
_symmetry_cell_setting monoclinic
_symmetry_space_group_name_Hall '-C 2yc'
_symmetry_space_group_name_H-M 'C 1 2/c 1'
_atom_sites_solution_hydrogens geom
_atom_sites_solution_primary direct
_atom_sites_solution_secondary difmap
_audit_creation_method SHELXL-97
_cell_angle_alpha 90.00
_cell_angle_beta 93.460(3)
_cell_angle_gamma 90.00
_cell_formula_units_Z 66
_cell_length_a 33.933(7)
_cell_length_b 36.925(8)
_cell_length_c 29.577(6)
_cell_measurement_temperature 293(2)
_cell_volume 36992(13)
_computing_cell_refinement 'Bruker SMART'
_computing_data_collection 'Bruker SMART'
_computing_data_reduction 'Bruker SHELXTL'
_computing_molecular_graphics 'Bruker SHELXTL'
_computing_publication_material 'Bruker SHELXTL'
_computing_structure_refinement 'SHELXL-97 (Sheldrick, 1997)'
_computing_structure_solution 'SHELXS-97 (Sheldrick, 1990)'
_diffrn_ambient_temperature 293(2)
_diffrn_measured_fraction_theta_full 0.976
_diffrn_measured_fraction_theta_max 0.976
_diffrn_measurement_device_type 'CCD area detector'
_diffrn_measurement_method 'phi and omega scans'
_diffrn_radiation_monochromator graphite
_diffrn_radiation_source 'fine-focus sealed tube'
_diffrn_radiation_type MoK\a
_diffrn_radiation_wavelength 0.71073
_diffrn_reflns_av_R_equivalents 0.2008
_diffrn_reflns_av_sigmaI/netI 0.3148
_diffrn_reflns_limit_h_max 28
_diffrn_reflns_limit_h_min -28
_diffrn_reflns_limit_k_max 30
_diffrn_reflns_limit_k_min -30
_diffrn_reflns_limit_l_max 13
_diffrn_reflns_limit_l_min -24
_diffrn_reflns_number 30992
_diffrn_reflns_theta_full 17.30
_diffrn_reflns_theta_max 17.30
_diffrn_reflns_theta_min 3.79
_exptl_absorpt_coefficient_mu 0.762
_exptl_absorpt_correction_type none
_exptl_crystal_density_diffrn 1.353
_exptl_crystal_density_method 'not measured'
_exptl_crystal_F_000 15582
_refine_diff_density_max 0.658
_refine_diff_density_min -0.445
_refine_diff_density_rms 0.118
_refine_ls_extinction_method none
_refine_ls_goodness_of_fit_ref 1.031
_refine_ls_hydrogen_treatment mixed
_refine_ls_matrix_type full
_refine_ls_number_parameters 823
_refine_ls_number_reflns 11089
_refine_ls_number_restraints 0
_refine_ls_restrained_S_all 1.031
_refine_ls_R_factor_all 0.3056
_refine_ls_R_factor_gt 0.1353
_refine_ls_shift/su_max 1.566
_refine_ls_shift/su_mean 0.103
_refine_ls_structure_factor_coef Fsqd
_refine_ls_weighting_details 'calc w=1/[\s^2^(Fo^2^)+(0.2000P)^2^+0.0000P] where P=(Fo^2^+2Fc^2^)/3'
_refine_ls_weighting_scheme calc
_refine_ls_wR_factor_gt 0.3382
_refine_ls_wR_factor_ref 0.4226
_reflns_number_gt 3512
_reflns_number_total 11089
_reflns_threshold_expression >2sigma(I)
_cod_data_source_file b102714j.txt
_cod_data_source_block am000
_cod_depositor_comments
;
The following automatic conversions were performed:

'_symmetry_cell_setting' value 'Monoclinic' changed to 'monoclinic'
according to
/usr/data/users/saulius/automatic-downloads/retrospective/RSC/lib/dictionaries/cif_core.dic
dictionary named 'cif_core.dic' version 2.4.2 from 2011-04-26.

Automatic conversion script
Id: cif_fix_values 2281 2013-09-26 08:29:07Z andrius 
;
_cod_original_cell_volume 36991(13)
_cod_original_sg_symbol_H-M C2/c
_cod_database_code 7115085

loop_
_symmetry_equiv_pos_as_xyz
'x, y, z'
'-x, y, -z+1/2'
'x+1/2, y+1/2, z'
'-x+1/2, y+1/2, -z+1/2'
'-x, -y, -z'
'x, -y, z-1/2'
'-x+1/2, -y+1/2, -z'
'x+1/2, -y+1/2, z-1/2'

loop_
_atom_site_label
_atom_site_type_symbol
_atom_site_fract_x
_atom_site_fract_y
_atom_site_fract_z
_atom_site_U_iso_or_equiv
_atom_site_adp_type
_atom_site_occupancy
_atom_site_symmetry_multiplicity
_atom_site_calc_flag
_atom_site_refinement_flags
C128 C 0.4156(18) 0.6147(15) 0.223(2) 0.161(19) Uiso 1 1 d .
Cu1 Cu 0.16974(16) 0.48995(14) 0.11485(19) 0.127(2) Uani 1 1 d .
Cu2 Cu 0.18725(14) 0.55409(13) 0.08595(18) 0.111(2) Uani 1 1 d .
Cu3 Cu 0.27609(19) 0.70272(15) 0.26021(17) 0.137(2) Uani 1 1 d .
Cu4 Cu 0.2872(2) 0.68629(19) 0.34597(19) 0.167(3) Uani 1 1 d .
Cu5 Cu 0.37511(16) 0.94219(14) 0.23184(18) 0.119(2) Uani 1 1 d .
Cu6 Cu 0.34646(15) 0.89552(14) 0.17292(18) 0.121(2) Uani 1 1 d .
Cu7 Cu 0.11526(15) 0.84395(17) 0.1730(2) 0.136(2) Uani 1 1 d .
Cu8 Cu 0.07199(18) 0.8745(2) 0.2318(2) 0.166(3) Uani 1 1 d .
Cu9 Cu -0.05059(14) 0.67320(15) 0.0084(2) 0.128(2) Uani 1 1 d .
Cu10 Cu 0.02433(14) 0.68847(14) 0.00548(18) 0.113(2) Uani 1 1 d .
Cu11 Cu 0.08483(16) 0.88764(14) -0.0830(2) 0.146(3) Uani 1 1 d .
Cu12 Cu 0.02895(16) 0.93237(15) -0.1119(3) 0.167(3) Uani 1 1 d .
O1 O 0.1166(8) 0.5068(8) 0.1152(9) 0.132(10) Uiso 1 1 d .
O2 O 0.1314(9) 0.5603(7) 0.0897(9) 0.127(10) Uiso 1 1 d .
O3 O -0.0323(8) 0.6294(6) 0.0452(8) 0.123(9) Uiso 1 1 d .
O4 O 0.0320(8) 0.6448(7) 0.0382(8) 0.113(9) Uiso 1 1 d .
O11 O 0.1784(8) 0.5134(8) 0.1734(9) 0.133(10) Uiso 1 1 d .
O12 O 0.1958(7) 0.5683(6) 0.1505(9) 0.109(9) Uiso 1 1 d .
O13 O 0.2490(9) 0.6587(9) 0.2537(11) 0.148(12) Uiso 1 1 d .
O14 O 0.2551(10) 0.6430(9) 0.3275(13) 0.182(13) Uiso 1 1 d .
O21 O 0.2265(9) 0.4809(8) 0.1120(9) 0.141(11) Uiso 1 1 d .
O22 O 0.2423(7) 0.5372(7) 0.0854(9) 0.124(9) Uiso 1 1 d .
O31 O 0.3085(7) 0.7461(7) 0.2766(10) 0.123(9) Uiso 1 1 d .
O32 O 0.3163(10) 0.7296(9) 0.3492(12) 0.161(13) Uiso 1 1 d .
O33 O 0.3509(7) 0.8619(7) 0.2237(10) 0.125(10) Uiso 1 1 d .
O34 O 0.3769(8) 0.9030(9) 0.2732(10) 0.146(11) Uiso 1 1 d .
O35 O 0.2666(10) 0.7164(8) 0.1892(10) 0.171(12) Uiso 1 1 d .
O41 O 0.2959(8) 0.9093(7) 0.1928(10) 0.119(9) Uiso 1 1 d .
O42 O 0.3188(9) 0.9458(7) 0.2459(9) 0.131(10) Uiso 1 1 d .
O43 O 0.1545(9) 0.8821(8) 0.1900(11) 0.152(12) Uiso 1 1 d .
O44 O 0.1161(12) 0.9041(9) 0.2421(12) 0.176(14) Uiso 1 1 d .
O45 O 0.2956(11) 0.6750(9) 0.4203(12) 0.221(15) Uiso 1 1 d .
O51 O 0.3251(9) 0.6765(8) 0.2540(10) 0.147(11) Uiso 1 1 d .
O52 O 0.3335(10) 0.6588(8) 0.3230(13) 0.155(12) Uiso 1 1 d .
O55 O 0.3930(7) 0.9799(7) 0.2837(8) 0.116(9) Uiso 1 1 d .
O61 O 0.2305(9) 0.7285(8) 0.2789(12) 0.153(11) Uiso 1 1 d .
O62 O 0.2438(11) 0.7168(9) 0.3523(12) 0.161(13) Uiso 1 1 d .
O63 O 0.0990(14) 0.8427(12) 0.2748(15) 0.223(18) Uiso 1 1 d .
O64 O 0.1329(10) 0.8152(8) 0.2274(14) 0.178(13) Uiso 1 1 d .
O65 O 0.3270(8) 0.8544(7) 0.1246(10) 0.165(11) Uiso 1 1 d .
O71 O 0.0528(9) 0.9028(8) 0.1870(14) 0.151(11) Uiso 1 1 d .
O72 O 0.0890(8) 0.8784(7) 0.1335(9) 0.130(10) Uiso 1 1 d .
O81 O 0.0746(10) 0.8117(7) 0.1624(10) 0.143(10) Uiso 1 1 d .
O82 O 0.0358(8) 0.8372(8) 0.2096(10) 0.148(11) Uiso 1 1 d .
O91 O 0.0075(8) 0.7310(6) -0.0283(8) 0.116(9) Uiso 1 1 d .
O92 O -0.0582(8) 0.7171(7) -0.0244(9) 0.122(9) Uiso 1 1 d .
O95 O -0.1154(9) 0.6624(8) 0.0084(10) 0.170(12) Uiso 1 1 d .
O101 O 0.0194(9) 0.7142(6) 0.0593(9) 0.117(10) Uiso 1 1 d .
O102 O -0.0448(10) 0.7030(8) 0.0643(10) 0.156(11) Uiso 1 1 d .
O105 O 0.0883(8) 0.6980(7) 0.0022(9) 0.148(10) Uiso 1 1 d .
O115 O 0.1302(9) 0.8517(8) -0.0549(11) 0.163(12) Uiso 1 1 d .
O121 O 0.4029(8) 0.8910(6) 0.1621(8) 0.115(9) Uiso 1 1 d .
O122 O 0.4251(8) 0.9318(7) 0.2111(9) 0.118(9) Uiso 1 1 d .
O123 O 0.0190(8) 0.6613(7) -0.0516(9) 0.118(9) Uiso 1 1 d .
O124 O -0.0449(8) 0.6442(6) -0.0437(9) 0.115(9) Uiso 1 1 d .
O125 O -0.0168(10) 0.9672(9) -0.1426(12) 0.193(13) Uiso 1 1 d .
O131 O 0.1189(8) 0.9250(8) -0.0846(9) 0.131(10) Uiso 1 1 d .
O132 O 0.0723(9) 0.9679(7) -0.1097(10) 0.149(11) Uiso 1 1 d .
O133 O 0.0874(8) 0.8794(7) -0.1489(11) 0.148(11) Uiso 1 1 d .
O134 O 0.0418(10) 0.9199(9) -0.1667(12) 0.150(12) Uiso 1 1 d .
O135 O -0.0027(10) 0.8906(10) -0.1049(11) 0.167(13) Uiso 1 1 d .
O136 O 0.0431(10) 0.8517(7) -0.0819(10) 0.150(11) Uiso 1 1 d .
O137 O 0.0213(10) 0.9426(9) -0.0467(15) 0.189(14) Uiso 1 1 d .
O138 O 0.0675(9) 0.9065(8) -0.0265(10) 0.132(10) Uiso 1 1 d .
C1 C 0.1063(14) 0.5389(14) 0.1045(14) 0.120(15) Uiso 1 1 d .
C2 C 0.0634(13) 0.5485(11) 0.0984(14) 0.110(14) Uiso 1 1 d .
C3 C 0.0355(16) 0.5225(12) 0.1212(16) 0.158(18) Uiso 1 1 d .
C4 C -0.0036(16) 0.5340(14) 0.1101(17) 0.160(18) Uiso 1 1 d .
C5 C -0.0157(14) 0.5698(14) 0.0939(16) 0.152(18) Uiso 1 1 d .
C6 C 0.0128(13) 0.5910(11) 0.0726(13) 0.105(13) Uiso 1 1 d .
C7 C 0.0519(13) 0.5823(11) 0.0766(13) 0.114(14) Uiso 1 1 d .
C8 C 0.0072(15) 0.6248(13) 0.0500(14) 0.118(15) Uiso 1 1 d .
C9 C 0.1911(11) 0.5454(12) 0.1824(15) 0.104(13) Uiso 1 1 d .
C10 C 0.1980(11) 0.5592(13) 0.2300(15) 0.111(14) Uiso 1 1 d .
C11 C 0.1928(14) 0.5328(14) 0.260(2) 0.166(19) Uiso 1 1 d .
C12 C 0.2002(15) 0.5461(15) 0.307(2) 0.18(2) Uiso 1 1 d .
C13 C 0.2190(14) 0.5809(15) 0.3200(19) 0.17(2) Uiso 1 1 d .
C14 C 0.2239(14) 0.6007(14) 0.282(2) 0.152(18) Uiso 1 1 d .
C15 C 0.2168(13) 0.5918(12) 0.2318(16) 0.134(16) Uiso 1 1 d .
C16 C 0.2429(16) 0.6399(17) 0.281(2) 0.18(2) Uiso 1 1 d .
C17 C 0.2503(13) 0.5044(13) 0.1006(14) 0.115(15) Uiso 1 1 d .
C18 C 0.2950(16) 0.4972(16) 0.0981(16) 0.161(19) Uiso 1 1 d .
C19 C 0.3213(14) 0.5228(10) 0.0954(13) 0.104(13) Uiso 1 1 d .
C20 C 0.3580(15) 0.5086(14) 0.1012(15) 0.134(16) Uiso 1 1 d .
C21 C 0.3741(15) 0.4754(16) 0.1074(16) 0.163(19) Uiso 1 1 d .
C22 C 0.344(2) 0.4498(15) 0.1029(19) 0.20(2) Uiso 1 1 d .
C23 C 0.3017(19) 0.4582(17) 0.1067(19) 0.19(2) Uiso 1 1 d .
C24 C 0.3255(17) 0.7492(18) 0.322(2) 0.19(2) Uiso 1 1 d .
C25 C 0.3453(13) 0.7853(14) 0.3198(18) 0.129(16) Uiso 1 1 d .
C26 C 0.3639(15) 0.7889(15) 0.3659(19) 0.166(19) Uiso 1 1 d .
C27 C 0.3803(16) 0.8225(19) 0.374(2) 0.19(2) Uiso 1 1 d .
C28 C 0.3856(17) 0.8493(17) 0.342(3) 0.21(2) Uiso 1 1 d .
C29 C 0.3644(15) 0.8415(16) 0.297(2) 0.151(18) Uiso 1 1 d .
C30 C 0.3437(12) 0.8096(13) 0.2866(15) 0.116(14) Uiso 1 1 d .
C31 C 0.3628(17) 0.870(2) 0.268(2) 0.19(2) Uiso 1 1 d .
C32 C 0.2885(18) 0.9291(13) 0.2267(19) 0.139(18) Uiso 1 1 d .
C33 C 0.252(2) 0.9412(18) 0.245(2) 0.18(2) Uiso 1 1 d .
C34 C 0.2499(19) 0.9660(17) 0.270(2) 0.18(2) Uiso 1 1 d .
C35 C 0.208(2) 0.9745(16) 0.281(2) 0.21(2) Uiso 1 1 d .
C36 C 0.1755(18) 0.9500(17) 0.269(2) 0.19(2) Uiso 1 1 d .
C37 C 0.187(2) 0.9262(15) 0.234(2) 0.18(2) Uiso 1 1 d .
C38 C 0.2242(16) 0.9157(12) 0.2227(15) 0.137(16) Uiso 1 1 d .
C39 C 0.149(2) 0.9038(16) 0.223(2) 0.19(2) Uiso 1 1 d .
C40 C 0.3479(17) 0.6546(14) 0.287(2) 0.138(18) Uiso 1 1 d .
C41 C 0.3778(17) 0.6357(14) 0.278(2) 0.148(18) Uiso 1 1 d .
C42 C 0.392(2) 0.615(2) 0.317(3) 0.24(3) Uiso 1 1 d .
C43 C 0.424(2) 0.6006(17) 0.302(3) 0.22(3) Uiso 1 1 d .
C44 C 0.4395(18) 0.5956(16) 0.261(3) 0.22(3) Uiso 1 1 d .
C45 C 0.3858(16) 0.6339(13) 0.236(2) 0.140(18) Uiso 1 1 d .
C46 C 0.2241(19) 0.7337(16) 0.322(2) 0.16(2) Uiso 1 1 d .
C47 C 0.192(2) 0.7527(17) 0.329(2) 0.19(2) Uiso 1 1 d .
C48 C 0.1714(17) 0.7782(13) 0.2925(17) 0.150(18) Uiso 1 1 d .
C49 C 0.138(2) 0.792(2) 0.303(3) 0.22(3) Uiso 1 1 d .
C50 C 0.130(2) 0.8073(19) 0.343(4) 0.24(3) Uiso 1 1 d .
C51 C 0.1219(18) 0.8210(18) 0.269(2) 0.17(2) Uiso 1 1 d .
C52 C 0.0589(16) 0.9008(15) 0.144(2) 0.161(19) Uiso 1 1 d .
C53 C 0.0448(13) 0.9204(12) 0.1065(19) 0.125(15) Uiso 1 1 d .
C54 C 0.0125(17) 0.9484(15) 0.1186(19) 0.18(2) Uiso 1 1 d .
C55 C -0.0061(15) 0.9681(14) 0.084(2) 0.17(2) Uiso 1 1 d .
C56 C 0.0375(18) 0.9249(16) -0.012(2) 0.16(2) Uiso 1 1 d .
C57 C 0.0514(14) 0.9158(12) 0.062(2) 0.147(18) Uiso 1 1 d .
C58 C 0.0385(16) 0.8104(14) 0.1814(17) 0.136(16) Uiso 1 1 d .
C59 C 0.0083(16) 0.7861(12) 0.1710(17) 0.119(15) Uiso 1 1 d .
C60 C 0.0142(14) 0.7662(13) 0.1328(17) 0.140(17) Uiso 1 1 d .
C61 C -0.0236(15) 0.7872(11) 0.1924(15) 0.121(15) Uiso 1 1 d .
C62 C -0.0310(15) 0.7382(13) -0.0356(14) 0.112(14) Uiso 1 1 d .
C63 C -0.035(2) 0.7704(17) -0.0606(18) 0.17(2) Uiso 1 1 d .
C64 C -0.0084(15) 0.7948(16) -0.0675(17) 0.153(18) Uiso 1 1 d .
C65 C -0.019(2) 0.825(2) -0.093(2) 0.21(2) Uiso 1 1 d .
C68 C -0.079(2) 0.7795(19) -0.071(3) 0.24(3) Uiso 1 1 d .
C69 C -0.0106(14) 0.7179(9) 0.0770(13) 0.089(13) Uiso 1 1 d .
C70 C 0.4325(14) 0.9093(11) 0.1796(15) 0.108(14) Uiso 1 1 d .
C71 C 0.4687(13) 0.9054(10) 0.1611(14) 0.097(13) Uiso 1 1 d .
C72 C 0.4726(13) 0.8833(10) 0.1225(15) 0.114(14) Uiso 1 1 d .
C73 C 0.5053(13) 0.8776(10) 0.1026(14) 0.099(13) Uiso 1 1 d .
C74 C 0.5395(15) 0.9008(14) 0.1185(18) 0.168(19) Uiso 1 1 d .
C75 C 0.5346(12) 0.9259(10) 0.1592(14) 0.112(14) Uiso 1 1 d .
C76 C 0.4996(12) 0.9277(9) 0.1825(12) 0.095(13) Uiso 1 1 d .
C77 C -0.0145(15) 0.6437(10) -0.0636(15) 0.105(14) Uiso 1 1 d .
C78 C 0.1295(12) 0.4449(12) -0.0831(18) 0.135(16) Uiso 1 1 d .
C79 C 0.1393(14) 0.4529(13) -0.0366(18) 0.153(18) Uiso 1 1 d .
C80 C 0.1539(11) 0.4891(12) -0.0276(15) 0.119(14) Uiso 1 1 d .
C81 C 0.1540(11) 0.5168(10) -0.0627(15) 0.112(14) Uiso 1 1 d .
C82 C 0.1411(12) 0.5058(13) -0.1057(16) 0.122(15) Uiso 1 1 d .
C83 C 0.1280(12) 0.4709(14) -0.1149(15) 0.131(16) Uiso 1 1 d .
C84 C 0.0314(19) 0.9351(16) 0.028(3) 0.17(2) Uiso 1 1 d .
C102 C 0.1601(8) 0.4773(8) 0.0519(10) 0.046(9) Uiso 1 1 d .
O201 O 0.2011(8) 0.6090(7) 0.0621(9) 0.150(11) Uiso 1 1 d .
C111 C -0.0033(17) 0.9576(14) 0.036(2) 0.18(2) Uiso 1 1 d .
C112 C 0.1763(7) 0.5337(7) 0.0267(9) 0.032(8) Uiso 1 1 d .
C113 C 0.0681(15) 0.9009(13) -0.1850(19) 0.131(16) Uiso 1 1 d .
C115 C 0.3678(8) 0.9765(7) 0.1822(10) 0.049(9) Uiso 1 1 d .
C118 C 0.3456(7) 0.9349(8) 0.1314(9) 0.038(8) Uiso 1 1 d .
O202 O 0.1565(10) 0.4369(9) 0.1433(11) 0.177(13) Uiso 1 1 d .
C120 C -0.0198(13) 0.7401(10) 0.1219(14) 0.108(14) Uiso 1 1 d .
O204 O 0.0356(10) 0.8995(9) 0.2809(13) 0.218(15) Uiso 1 1 d .
C127 C 0.1123(17) 0.9565(16) -0.1016(17) 0.166(19) Uiso 1 1 d .
C131 C 0.1652(10) 0.5025(11) 0.0262(13) 0.088(12) Uiso 1 1 d .
C134 C 0.3574(10) 0.9659(11) 0.1403(14) 0.095(13) Uiso 1 1 d .
C140 C -0.0537(16) 0.7381(13) 0.147(2) 0.16(2) Uiso 1 1 d .
C141 C -0.0531(15) 0.7600(15) 0.1830(18) 0.160(19) Uiso 1 1 d .
C143 C 0.057(2) 0.8154(16) 0.041(2) 0.23(3) Uiso 1 1 d .
C145 C 0.003(2) 0.863(2) -0.088(2) 0.24(3) Uiso 1 1 d .
O203 O 0.1506(10) 0.8178(8) 0.1212(11) 0.193(13) Uiso 1 1 d .
C162 C 0.2966(15) 0.6138(13) 0.1517(17) 0.19(2) Uiso 1 1 d .
C501 C 0.1192(15) 0.6190(13) 0.9746(18) 0.20(2) Uiso 1 1 d .
C502 C 0.248(2) 0.8083(18) 0.200(2) 0.28(3) Uiso 1 1 d .
C503 C -0.090(3) 0.805(3) -0.110(3) 0.37(5) Uiso 1 1 d .
C504 C 0.992(2) 0.4772(15) 0.018(2) 0.25(3) Uiso 1 1 d .
C901 C 0.140(3) 0.787(3) 0.380(4) 0.35(5) Uiso 1 1 d .
C505 C 0.060(2) 0.827(2) 0.447(3) 0.31(3) Uiso 1 1 d .
C506 C 1.049(3) 0.466(2) 0.016(3) 0.35(4) Uiso 1 1 d .
C902 C -0.059(2) 0.9726(18) -0.110(2) 0.28(3) Uiso 1 1 d .
C507 C 0.087(2) 0.874(2) 0.470(3) 0.35(4) Uiso 1 1 d .
C508 C 0.253(3) 0.472(2) 0.951(3) 0.36(4) Uiso 1 1 d .
C509 C 0.944(4) 0.481(3) 0.018(4) 0.45(6) Uiso 1 1 d .
C510 C 0.331(3) 0.590(3) 0.408(4) 0.44(5) Uiso 1 1 d .
C511 C 0.153(2) 0.962(2) 0.035(3) 0.34(4) Uiso 1 1 d .
C512 C 0.262(4) 0.830(3) 0.379(4) 0.45(6) Uiso 1 1 d .
C513 C 0.221(3) 0.852(3) 0.411(3) 0.39(5) Uiso 1 1 d .
C514 C 0.049(3) 0.994(3) 0.271(4) 0.40(5) Uiso 1 1 d .
C515 C 0.096(2) 0.8205(15) 0.029(2) 0.23(3) Uiso 1 1 d .
C516 C 1.002(3) 0.717(3) 0.849(3) 0.41(5) Uiso 1 1 d .
C517 C 0.5000 0.690(7) 0.2500 0.69(15) Uiso 1 2 d S
C146 C 0.170(3) 0.765(2) 0.377(3) 0.30(4) Uiso 1 1 d .
C153 C 0.411(2) 1.0091(19) 0.268(2) 0.26(3) Uiso 1 1 d .
C148 C -0.059(3) 0.839(2) -0.098(3) 0.34(4) Uiso 1 1 d .
C154 C 0.185(3) 0.411(3) 0.129(3) 0.39(5) Uiso 1 1 d .
C152 C 0.218(3) 0.710(3) 0.176(4) 0.47(6) Uiso 1 1 d .
C151 C 0.153(3) 0.870(3) -0.024(4) 0.43(5) Uiso 1 1 d .

loop_
_atom_site_aniso_label
_atom_site_aniso_U_11
_atom_site_aniso_U_22
_atom_site_aniso_U_33
_atom_site_aniso_U_23
_atom_site_aniso_U_13
_atom_site_aniso_U_12
Cu1 0.125(5) 0.112(4) 0.137(5) 0.037(4) -0.053(4) -0.014(4)
Cu2 0.104(4) 0.106(4) 0.118(5) 0.023(4) -0.046(4) -0.008(3)
Cu3 0.184(6) 0.131(5) 0.088(4) 0.009(4) -0.048(4) -0.030(5)
Cu4 0.220(8) 0.185(6) 0.086(4) 0.030(4) -0.063(5) -0.051(6)
Cu5 0.122(5) 0.120(4) 0.110(4) -0.038(4) -0.044(4) 0.001(4)
Cu6 0.124(5) 0.125(5) 0.108(5) -0.032(4) -0.046(4) -0.007(4)
Cu7 0.098(4) 0.177(6) 0.130(5) -0.050(5) -0.027(4) 0.004(4)
Cu8 0.114(5) 0.222(7) 0.159(6) -0.080(6) -0.011(5) -0.003(5)
Cu9 0.082(4) 0.149(5) 0.150(5) -0.025(5) -0.034(4) -0.002(3)
Cu10 0.085(4) 0.122(4) 0.127(5) -0.023(4) -0.035(4) 0.004(3)
Cu11 0.107(5) 0.107(4) 0.215(8) 0.018(5) -0.055(5) 0.013(4)
Cu12 0.100(5) 0.120(5) 0.271(10) 0.020(5) -0.071(6) 0.019(4)

loop_
_atom_type_symbol
_atom_type_description
_atom_type_scat_dispersion_real
_atom_type_scat_dispersion_imag
_atom_type_scat_source
C C 0.0033 0.0016 'International Tables Vol C Tables 4.2.6.8 and 6.1.1.4'
H H 0.0000 0.0000 'International Tables Vol C Tables 4.2.6.8 and 6.1.1.4'
N N 0.0061 0.0033 'International Tables Vol C Tables 4.2.6.8 and 6.1.1.4'
O O 0.0106 0.0060 'International Tables Vol C Tables 4.2.6.8 and 6.1.1.4'
Cu Cu 0.3201 1.2651 'International Tables Vol C Tables 4.2.6.8 and 6.1.1.4'

loop_
_geom_angle_atom_site_label_1
_geom_angle_atom_site_label_2
_geom_angle_atom_site_label_3
_geom_angle
_geom_angle_site_symmetry_1
_geom_angle_site_symmetry_3
C45 C128 C113 143(7) . 7_565
C45 C128 C44 115(6) . .
C113 C128 C44 101(6) 7_565 .
O1 Cu1 C102 88.8(11) . .
O1 Cu1 O11 86.6(11) . .
C102 Cu1 O11 167.5(12) . .
O1 Cu1 O21 170.5(13) . .
C102 Cu1 O21 91.6(12) . .
O11 Cu1 O21 91.0(11) . .
O1 Cu1 O202 94.3(13) . .
C102 Cu1 O202 97.4(13) . .
O11 Cu1 O202 94.6(13) . .
O21 Cu1 O202 95.0(13) . .
O1 Cu1 Cu2 86.5(9) . .
C102 Cu1 Cu2 86.1(9) . .
O11 Cu1 Cu2 82.0(9) . .
O21 Cu1 Cu2 84.1(9) . .
O202 Cu1 Cu2 176.4(9) . .
O2 Cu2 C112 87.8(11) . .
O2 Cu2 O22 168.0(12) . .
C112 Cu2 O22 90.0(10) . .
O2 Cu2 O12 90.1(10) . .
C112 Cu2 O12 171.6(11) . .
O22 Cu2 O12 90.4(10) . .
O2 Cu2 O201 98.0(11) . .
C112 Cu2 O201 95.9(11) . .
O22 Cu2 O201 94.0(11) . .
O12 Cu2 O201 92.5(11) . .
O2 Cu2 Cu1 81.0(8) . .
C112 Cu2 Cu1 84.7(8) . .
O22 Cu2 Cu1 87.1(8) . .
O12 Cu2 Cu1 87.0(8) . .
O201 Cu2 Cu1 178.8(8) . .
O13 Cu3 O51 88.5(12) . .
O13 Cu3 O61 93.4(13) . .
O51 Cu3 O61 168.7(14) . .
O13 Cu3 O31 170.6(13) . .
O51 Cu3 O31 87.8(11) . .
O61 Cu3 O31 88.6(11) . .
O13 Cu3 O35 93.4(14) . .
O51 Cu3 O35 95.9(13) . .
O61 Cu3 O35 95.1(13) . .
O31 Cu3 O35 95.5(12) . .
O13 Cu3 Cu4 86.5(11) . .
O51 Cu3 Cu4 84.3(9) . .
O61 Cu3 Cu4 84.7(10) . .
O31 Cu3 Cu4 84.5(8) . .
O35 Cu3 Cu4 179.8(10) . .
O62 Cu4 O32 84.1(13) . .
O62 Cu4 O14 95.1(13) . .
O32 Cu4 O14 166.9(16) . .
O62 Cu4 O52 165.2(15) . .
O32 Cu4 O52 91.6(13) . .
O14 Cu4 O52 85.9(13) . .
O62 Cu4 O45 93.9(15) . .
O32 Cu4 O45 94.2(15) . .
O14 Cu4 O45 99.0(14) . .
O52 Cu4 O45 100.5(14) . .
O62 Cu4 Cu3 83.6(12) . .
O32 Cu4 Cu3 84.1(11) . .
O14 Cu4 Cu3 82.8(11) . .
O52 Cu4 Cu3 81.9(10) . .
O45 Cu4 Cu3 177.0(10) . .
O122 Cu5 O34 93.5(11) . .
O122 Cu5 C115 87.8(11) . .
O34 Cu5 C115 169.6(13) . .
O122 Cu5 O42 169.3(12) . .
O34 Cu5 O42 84.7(11) . .
C115 Cu5 O42 92.0(11) . .
O122 Cu5 O55 98.3(11) . .
O34 Cu5 O55 92.2(12) . .
C115 Cu5 O55 97.8(11) . .
O42 Cu5 O55 92.4(11) . .
O122 Cu5 Cu6 87.4(9) . .
O34 Cu5 Cu6 85.5(10) . .
C115 Cu5 Cu6 84.3(9) . .
O42 Cu5 Cu6 81.9(9) . .
O55 Cu5 Cu6 174.0(8) . .
C118 Cu6 O41 91.0(11) . .
C118 Cu6 O33 169.3(12) . .
O41 Cu6 O33 87.8(11) . .
C118 Cu6 O121 86.4(10) . .
O41 Cu6 O121 166.1(12) . .
O33 Cu6 O121 92.3(10) . .
C118 Cu6 O65 96.8(11) . .
O41 Cu6 O65 98.4(12) . .
O33 Cu6 O65 93.9(11) . .
O121 Cu6 O65 95.4(11) . .
C118 Cu6 Cu5 85.2(8) . .
O41 Cu6 Cu5 85.6(9) . .
O33 Cu6 Cu5 84.1(8) . .
O121 Cu6 Cu5 80.6(8) . .
O65 Cu6 Cu5 175.4(8) . .
O81 Cu7 O72 90.5(11) . .
O81 Cu7 O43 172.4(14) . .
O72 Cu7 O43 87.9(11) . .
O81 Cu7 O64 88.8(13) . .
O72 Cu7 O64 162.9(14) . .
O43 Cu7 O64 90.5(12) . .
O81 Cu7 O203 91.9(13) . .
O72 Cu7 O203 96.8(12) . .
O43 Cu7 O203 95.8(13) . .
O64 Cu7 O203 100.3(14) . .
O81 Cu7 Cu8 86.9(10) . .
O72 Cu7 Cu8 81.9(9) . .
O43 Cu7 Cu8 85.4(10) . .
O64 Cu7 Cu8 81.0(11) . .
O203 Cu7 Cu8 178.2(9) . .
O71 Cu8 O44 91.8(14) . .
O71 Cu8 O82 88.2(12) . .
O44 Cu8 O82 164.0(15) . .
O71 Cu8 O63 171.8(18) . .
O44 Cu8 O63 84.5(15) . .
O82 Cu8 O63 93.4(14) . .
O71 Cu8 O204 92.9(15) . .
O44 Cu8 O204 97.1(15) . .
O82 Cu8 O204 98.9(14) . .
O63 Cu8 O204 94.8(17) . .
O71 Cu8 Cu7 87.3(11) . .
O44 Cu8 Cu7 83.3(12) . .
O82 Cu8 Cu7 80.7(10) . .
O63 Cu8 Cu7 85.0(14) . .
O204 Cu8 Cu7 179.5(10) . .
O124 Cu9 O92 94.8(11) . .
O124 Cu9 O102 168.4(13) . .
O92 Cu9 O102 87.4(11) . .
O124 Cu9 O3 86.7(10) . .
O92 Cu9 O3 169.7(12) . .
O102 Cu9 O3 89.1(11) . .
O124 Cu9 O95 92.7(12) . .
O92 Cu9 O95 92.8(12) . .
O102 Cu9 O95 98.5(12) . .
O3 Cu9 O95 97.3(11) . .
O124 Cu9 Cu10 87.0(9) . .
O92 Cu9 Cu10 84.3(9) . .
O102 Cu9 Cu10 81.9(10) . .
O3 Cu9 Cu10 85.5(8) . .
O95 Cu9 Cu10 177.1(8) . .
O101 Cu10 O4 90.9(11) . .
O101 Cu10 O91 89.3(10) . .
O4 Cu10 O91 170.7(11) . .
O101 Cu10 O123 169.6(12) . .
O4 Cu10 O123 90.4(10) . .
O91 Cu10 O123 87.8(10) . .
O101 Cu10 O105 95.5(12) . .
O4 Cu10 O105 93.0(11) . .
O91 Cu10 O105 96.2(11) . .
O123 Cu10 O105 94.8(11) . .
O101 Cu10 Cu9 86.8(9) . .
O4 Cu10 Cu9 84.5(8) . .
O91 Cu10 Cu9 86.3(8) . .
O123 Cu10 Cu9 83.0(8) . .
O105 Cu10 Cu9 176.7(7) . .
O131 Cu11 O138 88.6(12) . .
O131 Cu11 O136 173.1(13) . .
O138 Cu11 O136 88.3(12) . .
O131 Cu11 O133 91.4(12) . .
O138 Cu11 O133 160.0(13) . .
O136 Cu11 O133 89.3(12) . .
O131 Cu11 O115 92.1(13) . .
O138 Cu11 O115 97.8(12) . .
O136 Cu11 O115 94.4(12) . .
O133 Cu11 O115 102.2(12) . .
O131 Cu11 Cu12 87.8(9) . .
O138 Cu11 Cu12 78.6(9) . .
O136 Cu11 Cu12 85.5(9) . .
O133 Cu11 Cu12 81.4(9) . .
O115 Cu11 Cu12 176.4(9) . .
O134 Cu12 O135 93.5(14) . .
O134 Cu12 O132 88.8(13) . .
O135 Cu12 O132 164.7(14) . .
O134 Cu12 O137 171.9(16) . .
O135 Cu12 O137 86.7(14) . .
O132 Cu12 O137 89.0(13) . .
O134 Cu12 O125 88.8(15) . .
O135 Cu12 O125 97.6(14) . .
O132 Cu12 O125 97.6(13) . .
O137 Cu12 O125 99.2(15) . .
O134 Cu12 Cu11 85.5(11) . .
O135 Cu12 Cu11 81.6(11) . .
O132 Cu12 Cu11 83.4(9) . .
O137 Cu12 Cu11 86.5(11) . .
O125 Cu12 Cu11 174.2(10) . .
C1 O1 Cu1 123(3) . .
C1 O2 Cu2 129(3) . .
C8 O3 Cu9 115(3) . .
C8 O4 Cu10 127(3) . .
C9 O11 Cu1 129(3) . .
C9 O12 Cu2 121(3) . .
C16 O13 Cu3 126(5) . .
C16 O14 Cu4 117(4) . .
C17 O21 Cu1 123(3) . .
C17 O22 Cu2 118(3) . .
C24 O31 Cu3 119(4) . .
C24 O32 Cu4 132(5) . .
C31 O33 Cu6 126(4) . .
C31 O34 Cu5 129(4) . .
C152 O35 Cu3 106(4) . .
C32 O41 Cu6 128(4) . .
C32 O42 Cu5 129(4) . .
C39 O43 Cu7 121(4) . .
C39 O44 Cu8 130(4) . .
C40 O51 Cu3 130(3) . .
C40 O52 Cu4 137(4) . .
C153 O55 Cu5 113(3) . .
C46 O61 Cu3 122(4) . .
C46 O62 Cu4 128(4) . .
C51 O63 Cu8 130(6) . .
C51 O64 Cu7 126(4) . .
C52 O71 Cu8 128(4) . .
C52 O72 Cu7 126(4) . .
C58 O81 Cu7 129(3) . .
C58 O82 Cu8 134(4) . .
C62 O91 Cu10 120(3) . .
C62 O92 Cu9 125(3) . .
C69 O101 Cu10 124(3) . .
C69 O102 Cu9 121(3) . .
C151 O115 Cu11 109(5) . .
C70 O121 Cu6 129(3) . .
C70 O122 Cu5 126(3) . .
C77 O123 Cu10 121(3) . .
C77 O124 Cu9 122(3) . .
C902 O125 Cu12 115(3) . .
C127 O131 Cu11 127(3) . .
C127 O132 Cu12 121(3) . .
C113 O133 Cu11 126(3) . .
C113 O134 Cu12 138(4) . .
C145 O135 Cu12 133(6) . .
C145 O136 Cu11 120(4) . .
C56 O137 Cu12 126(4) . .
C56 O138 Cu11 139(4) . .
O2 C1 O1 119(4) . .
O2 C1 C2 119(5) . .
O1 C1 C2 120(5) . .
C7 C2 C1 119(4) . .
C7 C2 C3 125(4) . .
C1 C2 C3 115(4) . .
C4 C3 C2 108(4) . .
C3 C4 C5 126(5) . .
C6 C5 C4 117(4) . .
C7 C6 C8 111(5) . .
C7 C6 C5 121(4) . .
C8 C6 C5 128(5) . .
C6 C7 C2 118(4) . .
O4 C8 O3 127(5) . .
O4 C8 C6 127(5) . .
O3 C8 C6 105(5) . .
O11 C9 O12 121(4) . .
O11 C9 C10 123(5) . .
O12 C9 C10 117(4) . .
C11 C10 C15 135(5) . .
C11 C10 C9 111(5) . .
C15 C10 C9 112(5) . .
C10 C11 C12 111(5) . .
C13 C12 C11 126(5) . .
C14 C13 C12 108(5) . .
C13 C14 C15 132(5) . .
C13 C14 C16 125(6) . .
C15 C14 C16 103(5) . .
C10 C15 C14 106(4) . .
O13 C16 O14 127(6) . .
O13 C16 C14 134(7) . .
O14 C16 C14 98(5) . .
O21 C17 O22 128(4) . .
O21 C17 C18 123(5) . .
O22 C17 C18 109(4) . .
C19 C18 C23 128(5) . .
C19 C18 C17 124(5) . .
C23 C18 C17 108(5) . .
C18 C19 C20 110(4) . .
C19 C20 C21 137(5) . .
C19 C20 C127 105(5) . 7_565
C21 C20 C127 118(5) . 7_565
C20 C21 C22 108(5) . .
C21 C22 C23 124(6) . .
C18 C23 C22 109(5) . .
O32 C24 O31 120(6) . .
O32 C24 C25 138(7) . .
O31 C24 C25 100(6) . .
C30 C25 C24 130(6) . .
C30 C25 C26 128(5) . .
C24 C25 C26 102(5) . .
C27 C26 C25 114(5) . .
C26 C27 C28 126(6) . .
C27 C28 C29 113(6) . .
C31 C29 C30 121(6) . .
C31 C29 C28 114(6) . .
C30 C29 C28 125(6) . .
C25 C30 C29 114(5) . .
O34 C31 C29 129(7) . .
O34 C31 O33 115(6) . .
C29 C31 O33 115(6) . .
O42 C32 O41 115(5) . .
O42 C32 C33 111(6) . .
O41 C32 C33 133(6) . .
C34 C33 C32 124(8) . .
C34 C33 C38 135(7) . .
C32 C33 C38 101(6) . .
C33 C34 C35 113(7) . .
C36 C35 C34 121(6) . .
C37 C36 C35 109(6) . .
C38 C37 C36 130(6) . .
C38 C37 C39 124(7) . .
C36 C37 C39 102(6) . .
C37 C38 C33 107(5) . .
O43 C39 O44 120(6) . .
O43 C39 C37 110(7) . .
O44 C39 C37 130(7) . .
O52 C40 C41 129(7) . .
O52 C40 O51 107(5) . .
C41 C40 O51 124(7) . .
C40 C41 C45 117(8) . .
C40 C41 C42 111(8) . .
C45 C41 C42 131(7) . .
C43 C42 C41 101(7) . .
C42 C43 C44 136(8) . .
C43 C44 C128 113(6) . .
C128 C45 C41 121(6) . .
O62 C46 C47 125(8) . .
O62 C46 O61 120(6) . .
C47 C46 O61 114(8) . .
C46 C47 C48 124(8) . .
C46 C47 C146 133(8) . .
C48 C47 C146 102(6) . .
C49 C48 C47 116(6) . .
C48 C49 C50 126(8) . .
C48 C49 C51 113(8) . .
C50 C49 C51 101(8) . .
C49 C50 C901 115(9) . .
O63 C51 O64 118(7) . .
O63 C51 C49 128(8) . .
O64 C51 C49 113(7) . .
O71 C52 O72 116(6) . .
O71 C52 C53 133(6) . .
O72 C52 C53 110(6) . .
C57 C53 C52 130(6) . .
C57 C53 C54 117(5) . .
C52 C53 C54 112(6) . .
C55 C54 C53 119(5) . .
C54 C55 C111 121(5) . .
C84 C56 O138 129(7) . .
C84 C56 O137 120(8) . .
O138 C56 O137 107(6) . .
C53 C57 C84 122(6) . .
O82 C58 O81 109(5) . .
O82 C58 C59 124(6) . .
O81 C58 C59 127(6) . .
C61 C59 C60 126(5) . .
C61 C59 C58 120(6) . .
C60 C59 C58 113(6) . .
C59 C60 C120 112(5) . .
C59 C61 C141 119(5) . .
O92 C62 O91 124(4) . .
O92 C62 C63 127(6) . .
O91 C62 C63 109(5) . .
C64 C63 C62 128(7) . .
C64 C63 C68 119(6) . .
C62 C63 C68 111(7) . .
C63 C64 C65 119(6) . .
C148 C65 C64 123(7) . .
C148 C65 C145 99(7) . .
C64 C65 C145 123(7) . .
C148 C65 C503 38(4) . .
C64 C65 C503 94(5) . .
C145 C65 C503 137(6) . .
C503 C68 C63 120(7) . .
O101 C69 O102 126(4) . .
O101 C69 C120 130(4) . .
O102 C69 C120 104(4) . .
O122 C70 O121 117(5) . .
O122 C70 C71 125(5) . .
O121 C70 C71 118(5) . .
C70 C71 C72 121(5) . .
C70 C71 C76 114(4) . .
C72 C71 C76 126(4) . .
C73 C72 C71 125(5) . .
C72 C73 C77 133(5) . 7_565
C72 C73 C74 115(4) . .
C77 C73 C74 111(5) 7_565 .
C73 C74 C75 118(4) . .
C76 C75 C74 123(4) . .
C75 C76 C71 112(4) . .
O124 C77 O123 127(5) . .
O124 C77 C73 129(5) . 7_565
O123 C77 C73 105(4) . 7_565
C83 C78 C79 122(4) . .
C78 C79 C80 115(4) . .
C81 C80 C79 122(4) . .
C81 C80 C131 117(4) . .
C79 C80 C131 120(4) . .
C82 C81 C80 116(4) . .
C83 C82 C81 122(5) . .
C83 C82 C134 123(5) . 7_565
C81 C82 C134 114(4) . 7_565
C78 C83 C82 122(5) . .
C56 C84 C57 115(8) . .
C56 C84 C111 119(8) . .
C57 C84 C111 124(6) . .
C131 C102 Cu1 113(3) . .
C84 C111 C55 113(6) . .
C131 C112 Cu2 115(3) . .
O134 C113 C128 152(6) . 7_565
O134 C113 O133 106(5) . .
C128 C113 O133 101(5) 7_565 .
C134 C115 Cu5 122(3) . .
C134 C118 Cu6 125(3) . .
C154 O202 Cu1 110(4) . .
C140 C120 C60 123(4) . .
C140 C120 C69 128(5) . .
C60 C120 C69 108(4) . .
O131 C127 O132 118(5) . .
O131 C127 C20 128(5) . 7_565
O132 C127 C20 110(5) . 7_565
C112 C131 C102 141(4) . .
C112 C131 C80 110(4) . .
C102 C131 C80 109(4) . .
C118 C134 C115 123(4) . .
C118 C134 C82 122(4) . 7_565
C115 C134 C82 115(4) . 7_565
C141 C140 C120 115(5) . .
C140 C141 C61 124(5) . .
O135 C145 O136 116(7) . .
O135 C145 C65 131(8) . .
O136 C145 C65 103(7) . .
C148 C503 C68 100(7) . .
C148 C503 C65 32(4) . .
C68 C503 C65 81(5) . .
C509 C504 C506 172(6) . .
C146 C901 C50 116(10) . .
C901 C146 C47 128(10) . .
C503 C148 C65 110(7) . .

loop_
_geom_bond_atom_site_label_1
_geom_bond_atom_site_label_2
_geom_bond_distance
_geom_bond_site_symmetry_2
C128 C45 1.31(6) .
C128 C113 1.40(6) 7_565
C128 C44 1.52(6) .
Cu1 O1 1.91(3) .
Cu1 C102 1.93(3) .
Cu1 O11 1.94(3) .
Cu1 O21 1.96(3) .
Cu1 O202 2.19(3) .
Cu1 Cu2 2.599(7) .
Cu2 O2 1.92(3) .
Cu2 C112 1.92(3) .
Cu2 O22 1.97(3) .
Cu2 O12 1.98(3) .
Cu2 O201 2.20(3) .
Cu3 O13 1.87(3) .
Cu3 O51 1.94(3) .
Cu3 O61 1.93(3) .
Cu3 O31 1.99(3) .
Cu3 O35 2.17(3) .
Cu3 Cu4 2.613(7) .
Cu4 O62 1.87(4) .
Cu4 O32 1.88(4) .
Cu4 O14 1.99(3) .
Cu4 O52 2.02(4) .
Cu4 O45 2.24(4) .
Cu5 O122 1.88(3) .
Cu5 O34 1.89(3) .
Cu5 C115 1.94(3) .
Cu5 O42 1.98(3) .
Cu5 O55 2.13(2) .
Cu5 Cu6 2.597(6) .
Cu6 C118 1.90(3) .
Cu6 O41 1.92(3) .
Cu6 O33 1.95(3) .
Cu6 O121 1.97(3) .
Cu6 O65 2.16(3) .
Cu7 O81 1.83(3) .
Cu7 O72 1.91(3) .
Cu7 O43 1.98(3) .
Cu7 O64 1.99(4) .
Cu7 O203 2.22(3) .
Cu7 Cu8 2.599(8) .
Cu8 O71 1.78(4) .
Cu8 O44 1.87(4) .
Cu8 O82 1.93(3) .
Cu8 O63 1.92(5) .
Cu8 O204 2.17(4) .
Cu9 O124 1.89(3) .
Cu9 O92 1.90(3) .
Cu9 O102 1.99(3) .
Cu9 O3 2.03(3) .
Cu9 O95 2.23(3) .
Cu9 Cu10 2.610(7) .
Cu10 O101 1.87(3) .
Cu10 O4 1.89(3) .
Cu10 O91 1.93(3) .
Cu10 O123 1.96(3) .
Cu10 O105 2.21(3) .
Cu11 O131 1.80(3) .
Cu11 O138 1.93(3) .
Cu11 O136 1.94(3) .
Cu11 O133 1.98(3) .
Cu11 O115 2.16(3) .
Cu11 Cu12 2.619(7) .
Cu12 O134 1.76(4) .
Cu12 O135 1.90(4) .
Cu12 O132 1.97(3) .
Cu12 O137 2.00(4) .
Cu12 O125 2.17(3) .
O1 C1 1.27(4) .
O2 C1 1.26(4) .
O3 C8 1.35(4) .
O4 C8 1.19(4) .
O11 C9 1.28(4) .
O12 C9 1.28(4) .
O13 C16 1.08(6) .
O14 C16 1.43(6) .
O21 C17 1.25(4) .
O22 C17 1.31(4) .
O31 C24 1.44(6) .
O32 C24 1.14(6) .
O33 C31 1.37(6) .
O34 C31 1.30(6) .
O35 C152 1.69(11) .
O41 C32 1.28(5) .
O42 C32 1.30(5) .
O43 C39 1.29(6) .
O44 C39 1.29(6) .
O51 C40 1.46(5) .
O52 C40 1.20(5) .
O55 C153 1.35(6) .
O61 C46 1.33(6) .
O62 C46 1.25(6) .
O63 C51 1.14(6) .
O64 C51 1.33(6) .
O71 C52 1.29(5) .
O72 C52 1.37(5) .
O81 C58 1.38(5) .
O82 C58 1.30(5) .
O91 C62 1.34(4) .
O92 C62 1.27(4) .
O101 C69 1.18(4) .
O102 C69 1.32(4) .
O115 C151 1.35(11) .
O121 C70 1.29(4) .
O122 C70 1.28(4) .
O123 C77 1.34(4) .
O124 C77 1.22(4) .
O125 C902 1.80(7) .
O131 C127 1.28(5) .
O132 C127 1.43(5) .
O133 C113 1.45(4) .
O134 C113 1.28(5) .
O135 C145 1.17(8) .
O136 C145 1.41(7) .
O137 C56 1.32(6) .
O138 C56 1.32(6) .
C1 C2 1.50(5) .
C2 C7 1.45(4) .
C2 C3 1.53(5) .
C3 C4 1.41(5) .
C4 C5 1.46(5) .
C5 C6 1.42(5) .
C6 C7 1.36(4) .
C6 C8 1.42(4) .
C9 C10 1.50(5) .
C10 C11 1.33(5) .
C10 C15 1.36(5) .
C11 C12 1.48(6) .
C12 C13 1.48(6) .
C13 C14 1.37(6) .
C14 C15 1.52(5) .
C14 C16 1.59(6) .
C17 C18 1.54(5) .
C18 C19 1.31(5) .
C18 C23 1.48(6) .
C19 C20 1.35(5) .
C20 C21 1.35(5) .
C20 C127 1.64(5) 7_565
C21 C22 1.39(6) .
C22 C23 1.48(6) .
C24 C25 1.50(6) .
C25 C30 1.33(5) .
C25 C26 1.47(5) .
C26 C27 1.38(6) .
C27 C28 1.39(6) .
C28 C29 1.50(6) .
C29 C31 1.39(6) .
C29 C30 1.40(5) .
C32 C33 1.44(6) .
C33 C34 1.20(6) .
C33 C38 1.46(6) .
C34 C35 1.52(6) .
C35 C36 1.45(6) .
C36 C37 1.44(6) .
C37 C38 1.36(6) .
C37 C39 1.55(6) .
C40 C41 1.27(5) .
C41 C45 1.30(6) .
C41 C42 1.44(7) .
C42 C43 1.31(8) .
C43 C44 1.37(7) .
C46 C47 1.32(6) .
C47 C48 1.57(6) .
C47 C146 1.70(9) .
C48 C49 1.30(7) .
C49 C50 1.34(8) .
C49 C51 1.53(7) .
C50 C901 1.36(11) .
C52 C53 1.39(6) .
C53 C57 1.36(5) .
C53 C54 1.57(6) .
C54 C55 1.37(6) .
C55 C111 1.49(6) .
C56 C84 1.27(6) .
C57 C84 1.37(6) .
C58 C59 1.38(5) .
C59 C61 1.29(5) .
C59 C60 1.37(5) .
C60 C120 1.52(5) .
C61 C141 1.43(5) .
C62 C63 1.40(5) .
C63 C64 1.31(6) .
C63 C68 1.52(7) .
C64 C65 1.40(6) .
C65 C148 1.45(8) .
C65 C145 1.57(7) .
C65 C503 2.55(12) .
C68 C503 1.51(9) .
C69 C120 1.61(5) .
C70 C71 1.38(4) .
C71 C72 1.42(4) .
C71 C76 1.45(4) .
C72 C73 1.30(4) .
C73 C77 1.45(5) 7_565
C73 C74 1.50(5) .
C74 C75 1.53(5) .
C75 C76 1.41(4) .
C77 C73 1.45(5) 7_565
C78 C83 1.34(5) .
C78 C79 1.43(5) .
C79 C80 1.45(5) .
C80 C81 1.46(4) .
C80 C131 1.69(5) .
C81 C82 1.38(5) .
C82 C83 1.38(5) .
C82 C134 1.47(4) 7_565
C84 C111 1.47(6) .
C102 C131 1.22(4) .
C112 C131 1.21(4) .
C113 C128 1.40(6) 7_565
C115 C134 1.33(4) .
C118 C134 1.23(4) .
O202 C154 1.43(9) .
C120 C140 1.42(5) .
C127 C20 1.64(5) 7_565
C134 C82 1.47(4) 7_565
C140 C141 1.32(6) .
C143 C515 1.40(7) .
C503 C148 1.66(10) .
C504 C509 1.65(12) .
C504 C506 1.96(10) .
C901 C146 1.28(11) .
C512 C513 1.88(11) .
